data_4317567
loop_
_publ_author_name
'Ulrich Kortz'
'Masha G. Savelieff'
'Bassem S. Bassil'
'Bineta Keita'
'Louis Nadjo'

_publ_contact_author_address
;
Department of Chemistry
American University of Beirut
P.O. Box: 11-0236
Riad El Solh Beirut 1107 2020
LEBANON
;
_publ_contact_author_email
;
ulrich.kortz@aub.edu.lb
;
_publ_contact_author_fax
;
+961 1 744 461
;
_publ_contact_author_name
;
Ulrich KORTZ
;
_publ_contact_author_phone
;
+961 3 776 439
;
_publ_section_title
;
 Synthesis and Characterization of Iron()-Substituted, Dimeric
 Polyoxotungstates, [Fe~4~(H~2~O)~10~(\b-XW~9~O~33~)~2~]^n-^ (n = 6, X =
 As^III^, Sb^III^; n = 4, X = Se^IV^, Te^IV^)
;
_journal_name_full 'Inorganic Chemistry'
_journal_page_first 783
_journal_page_last 789
_journal_paper_doi 10.1021/ic010855s
_journal_volume 41
_journal_year 2002
_chemical_formula_sum 'Cs4 Fe4 H62 O97 Se2 W18'
_chemical_formula_weight 5836.88
_chemical_name_systematic
;
?
;
_space_group_IT_number 2
_symmetry_cell_setting triclinic
_symmetry_space_group_name_Hall '-P 1'
_symmetry_space_group_name_H-M 'P -1'
_atom_sites_solution_hydrogens none
_atom_sites_solution_primary direct
_atom_sites_solution_secondary difmap
_audit_creation_method SHELXL-97
_cell_angle_alpha 75.6540(10)
_cell_angle_beta 87.9550(10)
_cell_angle_gamma 64.3610(10)
_cell_formula_units_Z 1
_cell_length_a 12.6648(10)
_cell_length_b 12.8247(10)
_cell_length_c 16.1588(13)
_cell_measurement_reflns_used 8192
_cell_measurement_temperature 167(2)
_cell_measurement_theta_max 28.32
_cell_measurement_theta_min 2.30
_cell_volume 2284.6(3)
_computing_cell_refinement 'Bruker SMART'
_computing_data_collection 'Bruker SMART'
_computing_data_reduction 'Bruker SHELXTL'
_computing_molecular_graphics 'Bruker SHELXTL'
_computing_publication_material 'Bruker SHELXTL'
_computing_structure_refinement 'SHELXL-97 (Sheldrick, 1997)'
_computing_structure_solution 'SHELXS-97 (Sheldrick, 1990)'
_diffrn_ambient_temperature 167(2)
_diffrn_measured_fraction_theta_full 0.968
_diffrn_measured_fraction_theta_max 0.968
_diffrn_measurement_device_type 'SMART CCD area detector'
_diffrn_measurement_method 'omega scans'
_diffrn_radiation_monochromator graphite
_diffrn_radiation_source 'normal-focus sealed tube'
_diffrn_radiation_type MoK\a
_diffrn_radiation_wavelength 0.71073
_diffrn_reflns_av_R_equivalents 0.0590
_diffrn_reflns_av_sigmaI/netI 0.0753
_diffrn_reflns_limit_h_max 16
_diffrn_reflns_limit_h_min -16
_diffrn_reflns_limit_k_max 16
_diffrn_reflns_limit_k_min -17
_diffrn_reflns_limit_l_max 20
_diffrn_reflns_limit_l_min -20
_diffrn_reflns_number 26567
_diffrn_reflns_theta_full 28.32
_diffrn_reflns_theta_max 28.32
_diffrn_reflns_theta_min 1.31
_diffrn_standards_decay_% 0
_exptl_absorpt_coefficient_mu 25.652
_exptl_absorpt_correction_T_max 0.2479
_exptl_absorpt_correction_T_min 0.1134
_exptl_absorpt_correction_type multi-scan
_exptl_absorpt_process_details SADABS
_exptl_crystal_colour yellow
_exptl_crystal_density_diffrn 4.197
_exptl_crystal_density_method 'not measured'
_exptl_crystal_description block
_exptl_crystal_F_000 2500
_exptl_crystal_size_max 0.16
_exptl_crystal_size_mid 0.10
_exptl_crystal_size_min 0.08
_refine_diff_density_max 2.886
_refine_diff_density_min -3.191
_refine_diff_density_rms 0.505
_refine_ls_extinction_method none
_refine_ls_goodness_of_fit_ref 1.086
_refine_ls_matrix_type full
_refine_ls_number_parameters 361
_refine_ls_number_reflns 11013
_refine_ls_number_restraints 0
_refine_ls_restrained_S_all 1.086
_refine_ls_R_factor_all 0.0734
_refine_ls_R_factor_gt 0.0487
_refine_ls_shift/su_max 0.001
_refine_ls_shift/su_mean 0.000
_refine_ls_structure_factor_coef Fsqd
_refine_ls_weighting_details 'calc w=1/[\s^2^(Fo^2^)+(0.0438P)^2^+47.9499P] where P=(Fo^2^+2Fc^2^)/3'
_refine_ls_weighting_scheme calc
_refine_ls_wR_factor_gt 0.1107
_refine_ls_wR_factor_ref 0.1268
_reflns_number_gt 8436
_reflns_number_total 11013
_reflns_threshold_expression >2sigma(I)
_cod_data_source_file ic010855s_1.cif
_cod_data_source_block u73abs
_cod_depositor_comments
;
The following automatic conversions were performed:

'_symmetry_cell_setting' value 'Triclinic' changed to 'triclinic'
according to the built-in table from CIF Core dictionary named
'cif_core.dic' version 2.4.1 from 2010-06-29.

Automatic conversion script
Id: cif_fix_values 1646 2011-03-28 12:23:43Z adriana 
;
_cod_database_code 4317567

loop_
_symmetry_equiv_pos_as_xyz
'x, y, z'
'-x, -y, -z'

loop_
_atom_site_label
_atom_site_type_symbol
_atom_site_fract_x
_atom_site_fract_y
_atom_site_fract_z
_atom_site_U_iso_or_equiv
_atom_site_adp_type
_atom_site_occupancy
_atom_site_symmetry_multiplicity
_atom_site_calc_flag
_atom_site_refinement_flags
_atom_site_disorder_assembly
_atom_site_disorder_group
W1 W 0.39855(5) 0.88049(5) 0.45987(4) 0.01226(12) Uani 1 1 d . . .
W2 W 0.38159(5) 1.22690(5) 0.13110(4) 0.01620(13) Uani 1 1 d . . .
W3 W 0.30466(5) 1.38463(5) 0.28209(4) 0.01408(13) Uani 1 1 d . . .
W4 W 0.52370(5) 1.39504(5) 0.15707(4) 0.01616(13) Uani 1 1 d . . .
W5 W 0.56414(5) 1.37621(5) 0.38507(4) 0.01462(13) Uani 1 1 d . . .
W6 W 0.82812(5) 1.12869(5) 0.41264(4) 0.01619(13) Uani 1 1 d . . .
W7 W 0.85276(5) 0.87084(5) 0.33655(4) 0.01687(14) Uani 1 1 d . . .
W8 W 0.66583(5) 0.95926(5) 0.16017(4) 0.01696(14) Uani 1 1 d . . .
W9 W 0.81218(5) 1.12492(6) 0.18641(4) 0.01813(14) Uani 1 1 d . . .
Fe1 Fe 0.70804(18) 0.80639(18) 0.52129(13) 0.0136(4) Uani 1 1 d . . .
Fe2 Fe 0.40889(19) 0.93595(19) 0.22202(13) 0.0162(4) Uani 1 1 d . . .
Se1 Se 0.56473(12) 1.10633(12) 0.32688(8) 0.0121(3) Uani 1 1 d . . .
Cs1 Cs 0.75250(10) 1.36826(10) 0.57697(8) 0.0331(3) Uani 1 1 d . . .
Cs2 Cs 0.2214(3) 1.5916(4) 0.0104(2) 0.0805(12) Uani 0.50 1 d P . .
Cs3 Cs 0.0799(7) 1.2327(8) 0.2451(6) 0.085(3) Uani 0.25 1 d P . .
Cs4 Cs 0.9134(7) 0.5821(8) 0.2512(7) 0.096(3) Uani 0.25 1 d P . .
O1FE O 0.8761(10) 0.7763(10) 0.5618(7) 0.028(3) Uiso 1 1 d . . .
O2FE O 0.7739(9) 0.6320(9) 0.5065(7) 0.021(2) Uiso 1 1 d . . .
O3FE O 0.2418(10) 0.9626(10) 0.2018(7) 0.027(3) Uiso 1 1 d . . .
O4FE O 0.4099(10) 0.9506(10) 0.0898(7) 0.025(2) Uiso 1 1 d . . .
O5FE O 0.4663(10) 0.7563(10) 0.2312(7) 0.026(2) Uiso 1 1 d . . .
O1F1 O 0.5497(8) 0.8333(9) 0.4855(6) 0.017(2) Uiso 1 1 d . . .
O7F1 O 0.7419(9) 0.8500(9) 0.4017(7) 0.018(2) Uiso 1 1 d . . .
O1F2 O 0.3892(9) 0.8975(9) 0.3483(7) 0.018(2) Uiso 1 1 d . . .
O2F2 O 0.3615(9) 1.1044(9) 0.2062(6) 0.018(2) Uiso 1 1 d . . .
O8F2 O 0.5717(9) 0.9097(9) 0.2299(7) 0.019(2) Uiso 1 1 d . . .
O1SE O 0.4845(8) 1.2336(8) 0.2487(6) 0.0120(19) Uiso 1 1 d . . .
O2SE O 0.6195(9) 1.1630(9) 0.3903(7) 0.020(2) Uiso 1 1 d . . .
O3SE O 0.6826(8) 1.0499(9) 0.2682(6) 0.015(2) Uiso 1 1 d . . .
O1A O 0.3466(9) 1.0303(9) 0.4698(7) 0.019(2) Uiso 1 1 d . . .
O2A O 0.3027(9) 1.2507(10) 0.0403(7) 0.022(2) Uiso 1 1 d . . .
O3A O 0.1730(9) 1.5006(9) 0.2918(7) 0.020(2) Uiso 1 1 d . . .
O3B O 0.3092(9) 1.2545(9) 0.3585(7) 0.019(2) Uiso 1 1 d . . .
O4A O 0.5322(9) 1.5151(10) 0.0882(7) 0.024(2) Uiso 1 1 d . . .
O5A O 0.5415(9) 1.5127(9) 0.3981(6) 0.017(2) Uiso 1 1 d . . .
O5B O 0.5702(8) 1.2899(9) 0.4997(6) 0.017(2) Uiso 1 1 d . . .
O6A O 0.9612(10) 1.1184(10) 0.4393(7) 0.027(3) Uiso 1 1 d . . .
O6B O 0.7679(9) 1.1026(9) 0.5186(7) 0.018(2) Uiso 1 1 d . . .
O7A O 0.9776(10) 0.7416(10) 0.3730(8) 0.030(3) Uiso 1 1 d . . .
O8A O 0.6831(10) 0.8916(10) 0.0781(7) 0.026(2) Uiso 1 1 d . . .
O9A O 0.9114(10) 1.1594(10) 0.1242(7) 0.027(3) Uiso 1 1 d . . .
O23 O 0.2682(9) 1.3431(9) 0.1842(7) 0.019(2) Uiso 1 1 d . . .
O24 O 0.4481(8) 1.3414(9) 0.0893(6) 0.015(2) Uiso 1 1 d . . .
O28 O 0.5341(9) 1.1097(9) 0.1155(6) 0.018(2) Uiso 1 1 d . . .
O34 O 0.3730(9) 1.4720(9) 0.1966(6) 0.017(2) Uiso 1 1 d . . .
O35 O 0.4097(8) 1.3990(9) 0.3585(6) 0.015(2) Uiso 1 1 d . . .
O45 O 0.5834(9) 1.3911(9) 0.2632(6) 0.018(2) Uiso 1 1 d . . .
O49 O 0.6708(9) 1.2706(9) 0.1465(7) 0.018(2) Uiso 1 1 d . . .
O56 O 0.7329(9) 1.2970(9) 0.3972(7) 0.021(2) Uiso 1 1 d . . .
O67 O 0.8651(9) 0.9721(9) 0.4036(7) 0.019(2) Uiso 1 1 d . . .
O69 O 0.8173(9) 1.1720(9) 0.2865(7) 0.018(2) Uiso 1 1 d . . .
O78 O 0.8022(9) 0.8415(9) 0.2385(6) 0.018(2) Uiso 1 1 d . . .
O79 O 0.9128(9) 0.9674(9) 0.2501(7) 0.022(2) Uiso 1 1 d . . .
O89 O 0.7620(9) 1.0485(9) 0.1205(7) 0.018(2) Uiso 1 1 d . . .
O1W O 0.3856(10) 0.7760(11) 0.0398(8) 0.031(3) Uiso 1 1 d . . .
O2W O 0.6742(10) 0.6606(11) 0.3543(8) 0.031(3) Uiso 1 1 d . . .
O3W O 0.3017(11) 0.6887(11) 0.2324(8) 0.037(3) Uiso 1 1 d . . .
O4W O 0.1253(13) 0.9219(13) 0.3288(10) 0.051(4) Uiso 1 1 d . . .
O5W O 0.6537(13) 0.6574(13) 0.1428(10) 0.051(4) Uiso 1 1 d . . .
O6W O 0.9671(19) 0.645(2) 0.1681(14) 0.025(5) Uiso 0.50 1 d P . .
O7W O 0.136(2) 1.006(2) 0.0413(15) 0.027(5) Uiso 0.50 1 d P . .
O8W O 0.807(2) 1.420(2) 0.2123(15) 0.029(5) Uiso 0.50 1 d P . .
O9W O 1.080(2) 0.829(3) 0.1404(18) 0.046(7) Uiso 0.50 1 d P . .
O10W O 1.008(2) 0.481(3) 0.5446(17) 0.048(7) Uiso 0.50 1 d P . .
O11W O 1.106(3) 0.583(3) 0.6027(19) 0.049(7) Uiso 0.50 1 d P . .
O12W O 0.157(3) 1.166(3) 0.292(2) 0.053(8) Uiso 0.50 1 d P . .
O13W O 0.130(3) 1.159(3) 0.063(2) 0.067(9) Uiso 0.50 1 d P . .
O14W O 0.938(4) 0.748(4) 0.006(3) 0.091(12) Uiso 0.50 1 d P . .
O15W O 0.060(4) 1.025(4) -0.007(3) 0.091(13) Uiso 0.50 1 d P . .
O16W O -0.015(4) 1.360(4) 0.125(3) 0.102(14) Uiso 0.50 1 d P . .

loop_
_atom_site_aniso_label
_atom_site_aniso_U_11
_atom_site_aniso_U_22
_atom_site_aniso_U_33
_atom_site_aniso_U_23
_atom_site_aniso_U_13
_atom_site_aniso_U_12
W1 0.0168(3) 0.0139(3) 0.0095(3) -0.0031(2) 0.0028(2) -0.0099(2)
W2 0.0256(3) 0.0157(3) 0.0102(3) -0.0036(2) 0.0010(2) -0.0115(3)
W3 0.0194(3) 0.0134(3) 0.0111(3) -0.0029(2) 0.0021(2) -0.0090(2)
W4 0.0250(3) 0.0159(3) 0.0102(3) -0.0023(2) 0.0047(2) -0.0121(3)
W5 0.0214(3) 0.0145(3) 0.0118(3) -0.0032(2) 0.0018(2) -0.0115(2)
W6 0.0170(3) 0.0205(3) 0.0150(3) -0.0034(2) 0.0034(2) -0.0125(2)
W7 0.0173(3) 0.0169(3) 0.0159(3) -0.0034(2) 0.0061(2) -0.0077(2)
W8 0.0249(3) 0.0173(3) 0.0117(3) -0.0059(2) 0.0072(2) -0.0112(3)
W9 0.0213(3) 0.0210(3) 0.0146(3) -0.0037(2) 0.0079(2) -0.0125(3)
Fe1 0.0174(10) 0.0151(10) 0.0100(10) -0.0029(8) 0.0037(8) -0.0090(8)
Fe2 0.0246(11) 0.0157(10) 0.0110(10) -0.0031(8) 0.0016(9) -0.0115(9)
Se1 0.0164(7) 0.0139(7) 0.0078(6) -0.0032(5) 0.0036(5) -0.0082(6)
Cs1 0.0303(6) 0.0342(6) 0.0373(6) -0.0184(5) -0.0028(5) -0.0111(5)
Cs2 0.0564(19) 0.094(3) 0.054(2) 0.0342(19) -0.0015(16) -0.0274(19)
Cs3 0.076(5) 0.082(5) 0.122(7) -0.055(5) 0.046(5) -0.045(5)
Cs4 0.064(5) 0.089(6) 0.142(8) -0.062(6) 0.005(5) -0.023(4)

loop_
_atom_type_symbol
_atom_type_description
_atom_type_scat_dispersion_real
_atom_type_scat_dispersion_imag
_atom_type_scat_source
O O 0.0106 0.0060 'International Tables Vol C Tables 4.2.6.8 and 6.1.1.4'
Fe Fe 0.3463 0.8444 'International Tables Vol C Tables 4.2.6.8 and 6.1.1.4'
Se Se -0.0929 2.2259 'International Tables Vol C Tables 4.2.6.8 and 6.1.1.4'
W W -0.8490 6.8722 'International Tables Vol C Tables 4.2.6.8 and 6.1.1.4'
Cs Cs -0.3680 2.1192 'International Tables Vol C Tables 4.2.6.8 and 6.1.1.4'

loop_
_geom_angle_atom_site_label_1
_geom_angle_atom_site_label_2
_geom_angle_atom_site_label_3
_geom_angle
_geom_angle_site_symmetry_1
_geom_angle_site_symmetry_3
_geom_angle_publ_flag
O1F2 W1 O1F1 103.5(5) . . ?
O1F2 W1 O1A 103.9(5) . . ?
O1F1 W1 O1A 97.6(5) . . ?
O1F2 W1 O5B 99.4(4) . 2_676 ?
O1F1 W1 O5B 87.3(4) . 2_676 ?
O1A W1 O5B 154.3(4) . 2_676 ?
O1F2 W1 O6B 97.7(4) . 2_676 ?
O1F1 W1 O6B 156.6(4) . 2_676 ?
O1A W1 O6B 86.9(4) . 2_676 ?
O5B W1 O6B 79.3(4) 2_676 2_676 ?
O1F2 W1 O2SE 166.5(4) . 2_676 ?
O1F1 W1 O2SE 86.7(4) . 2_676 ?
O1A W1 O2SE 83.1(4) . 2_676 ?
O5B W1 O2SE 71.9(4) 2_676 2_676 ?
O6B W1 O2SE 71.0(4) 2_676 2_676 ?
O2A W2 O2F2 103.5(5) . . ?
O2A W2 O28 102.1(5) . . ?
O2F2 W2 O28 87.6(4) . . ?
O2A W2 O23 101.3(5) . . ?
O2F2 W2 O23 91.2(4) . . ?
O28 W2 O23 156.3(4) . . ?
O2A W2 O24 99.2(5) . . ?
O2F2 W2 O24 157.0(4) . . ?
O28 W2 O24 84.3(4) . . ?
O23 W2 O24 87.7(4) . . ?
O2A W2 O1SE 168.8(4) . . ?
O2F2 W2 O1SE 86.5(4) . . ?
O28 W2 O1SE 83.2(4) . . ?
O23 W2 O1SE 73.0(4) . . ?
O24 W2 O1SE 71.2(4) . . ?
O2A W2 Cs3 83.1(4) . . ?
O2F2 W2 Cs3 51.1(3) . . ?
O28 W2 Cs3 137.9(3) . . ?
O23 W2 Cs3 50.0(3) . . ?
O24 W2 Cs3 136.7(3) . . ?
O1SE W2 Cs3 99.7(3) . . ?
O2A W2 Cs2 70.5(4) . . ?
O2F2 W2 Cs2 144.5(3) . . ?
O28 W2 Cs2 127.9(3) . . ?
O23 W2 Cs2 57.5(3) . . ?
O24 W2 Cs2 48.8(3) . . ?
O1SE W2 Cs2 98.4(2) . . ?
Cs3 W2 Cs2 93.51(13) . . ?
O3A W3 O3B 105.5(5) . . ?
O3A W3 O23 102.2(5) . . ?
O3B W3 O23 95.1(5) . . ?
O3A W3 O35 100.9(5) . . ?
O3B W3 O35 90.9(4) . . ?
O23 W3 O35 153.7(4) . . ?
O3A W3 O34 100.6(4) . . ?
O3B W3 O34 153.7(4) . . ?
O23 W3 O34 82.7(4) . . ?
O35 W3 O34 80.7(4) . . ?
O3A W3 O1SE 172.6(4) . . ?
O3B W3 O1SE 80.3(4) . . ?
O23 W3 O1SE 72.3(4) . . ?
O35 W3 O1SE 83.5(4) . . ?
O34 W3 O1SE 74.1(4) . . ?
O3A W3 Cs1 52.5(4) . 2_686 ?
O3B W3 Cs1 104.9(3) . 2_686 ?
O23 W3 Cs1 150.9(3) . 2_686 ?
O35 W3 Cs1 48.4(3) . 2_686 ?
O34 W3 Cs1 88.1(3) . 2_686 ?
O1SE W3 Cs1 131.2(2) . 2_686 ?
O3A W3 Cs3 81.7(4) . . ?
O3B W3 Cs3 59.1(4) . . ?
O23 W3 Cs3 48.5(3) . . ?
O35 W3 Cs3 149.0(3) . . ?
O34 W3 Cs3 129.6(3) . . ?
O1SE W3 Cs3 97.7(2) . . ?
Cs1 W3 Cs3 127.12(10) 2_686 . ?
O3A W3 Cs2 81.2(3) . . ?
O3B W3 Cs2 145.2(3) . . ?
O23 W3 Cs2 50.5(3) . . ?
O35 W3 Cs2 121.9(3) . . ?
O34 W3 Cs2 42.9(3) . . ?
O1SE W3 Cs2 91.4(2) . . ?
Cs1 W3 Cs2 105.87(7) 2_686 . ?
Cs3 W3 Cs2 89.18(15) . . ?
O3A W3 Cs4 26.9(4) . 1_465 ?
O3B W3 Cs4 95.2(3) . 1_465 ?
O23 W3 Cs4 78.4(3) . 1_465 ?
O35 W3 Cs4 126.6(3) . 1_465 ?
O34 W3 Cs4 109.9(3) . 1_465 ?
O1SE W3 Cs4 149.8(3) . 1_465 ?
Cs1 W3 Cs4 78.99(11) 2_686 1_465 ?
Cs3 W3 Cs4 55.87(16) . 1_465 ?
Cs2 W3 Cs4 75.33(15) . 1_465 ?
O4A W4 O45 103.7(5) . . ?
O4A W4 O49 100.7(5) . . ?
O45 W4 O49 88.9(4) . . ?
O4A W4 O24 104.5(5) . . ?
O45 W4 O24 151.5(4) . . ?
O49 W4 O24 89.9(4) . . ?
O4A W4 O34 100.1(5) . . ?
O45 W4 O34 85.5(4) . . ?
O49 W4 O34 159.1(4) . . ?
O24 W4 O34 85.5(4) . . ?
O4A W4 O1SE 172.5(4) . . ?
O45 W4 O1SE 81.1(4) . . ?
O49 W4 O1SE 85.0(4) . . ?
O24 W4 O1SE 70.4(4) . . ?
O34 W4 O1SE 74.3(4) . . ?
O4A W4 Cs2 71.0(4) . . ?
O45 W4 Cs2 135.7(3) . . ?
O49 W4 Cs2 135.3(3) . . ?
O24 W4 Cs2 52.9(3) . . ?
O34 W4 Cs2 54.1(3) . . ?
O1SE W4 Cs2 101.5(2) . . ?
O4A W4 Cs2 50.1(4) . 2_685 ?
O45 W4 Cs2 104.7(3) . 2_685 ?
O49 W4 Cs2 51.0(3) . 2_685 ?
O24 W4 Cs2 96.5(3) . 2_685 ?
O34 W4 Cs2 149.8(3) . 2_685 ?
O1SE W4 Cs2 134.8(2) . 2_685 ?
Cs2 W4 Cs2 103.78(6) . 2_685 ?
O5A W5 O5B 101.5(4) . . ?
O5A W5 O35 102.8(4) . . ?
O5B W5 O35 93.2(4) . . ?
O5A W5 O56 99.8(5) . . ?
O5B W5 O56 86.6(4) . . ?
O35 W5 O56 157.0(4) . . ?
O5A W5 O45 104.1(4) . . ?
O5B W5 O45 154.0(4) . . ?
O35 W5 O45 85.9(4) . . ?
O56 W5 O45 84.4(4) . . ?
O5A W5 O2SE 169.9(4) . . ?
O5B W5 O2SE 70.4(4) . . ?
O35 W5 O2SE 84.2(4) . . ?
O56 W5 O2SE 74.1(4) . . ?
O45 W5 O2SE 83.6(4) . . ?
O5A W5 Cs1 64.2(3) . . ?
O5B W5 Cs1 56.0(3) . . ?
O35 W5 Cs1 139.3(3) . . ?
O56 W5 Cs1 56.8(3) . . ?
O45 W5 Cs1 133.8(3) . . ?
O2SE W5 Cs1 105.8(2) . . ?
O5A W5 Cs1 55.4(3) . 2_686 ?
O5B W5 Cs1 87.8(3) . 2_686 ?
O35 W5 Cs1 50.0(3) . 2_686 ?
O56 W5 Cs1 152.7(3) . 2_686 ?
O45 W5 Cs1 110.9(3) . 2_686 ?
O2SE W5 Cs1 128.5(2) . 2_686 ?
Cs1 W5 Cs1 98.34(2) . 2_686 ?
O6A W6 O6B 102.9(5) . . ?
O6A W6 O67 102.8(5) . . ?
O6B W6 O67 92.4(4) . . ?
O6A W6 O56 100.2(5) . . ?
O6B W6 O56 88.3(4) . . ?
O67 W6 O56 156.2(4) . . ?
O6A W6 O69 103.3(5) . . ?
O6B W6 O69 153.6(4) . . ?
O67 W6 O69 85.2(4) . . ?
O56 W6 O69 83.6(4) . . ?
O6A W6 O2SE 170.9(5) . . ?
O6B W6 O2SE 70.6(4) . . ?
O67 W6 O2SE 84.1(4) . . ?
O56 W6 O2SE 73.7(4) . . ?
O69 W6 O2SE 83.0(4) . . ?
O6A W6 Cs1 75.7(4) . . ?
O6B W6 Cs1 57.5(3) . . ?
O67 W6 Cs1 147.6(3) . . ?
O56 W6 Cs1 46.1(3) . . ?
O69 W6 Cs1 126.9(3) . . ?
O2SE W6 Cs1 95.3(2) . . ?
O7A W7 O7F1 104.6(5) . . ?
O7A W7 O78 101.1(5) . . ?
O7F1 W7 O78 95.0(4) . . ?
O7A W7 O67 101.9(5) . . ?
O7F1 W7 O67 90.2(4) . . ?
O78 W7 O67 154.3(4) . . ?
O7A W7 O79 101.6(5) . . ?
O7F1 W7 O79 153.5(4) . . ?
O78 W7 O79 83.5(4) . . ?
O67 W7 O79 80.6(4) . . ?
O7A W7 O3SE 173.1(5) . . ?
O7F1 W7 O3SE 80.0(4) . . ?
O78 W7 O3SE 73.1(4) . . ?
O67 W7 O3SE 83.1(4) . . ?
O79 W7 O3SE 74.3(4) . . ?
O7A W7 Cs4 60.1(4) . . ?
O7F1 W7 Cs4 91.2(4) . . ?
O78 W7 Cs4 43.6(3) . . ?
O67 W7 Cs4 161.7(3) . . ?
O79 W7 Cs4 105.2(3) . . ?
O3SE W7 Cs4 115.2(3) . . ?
O8A W8 O8F2 104.6(5) . . ?
O8A W8 O28 102.0(5) . . ?
O8F2 W8 O28 89.5(4) . . ?
O8A W8 O78 100.8(5) . . ?
O8F2 W8 O78 89.6(4) . . ?
O28 W8 O78 156.7(4) . . ?
O8A W8 O89 98.8(5) . . ?
O8F2 W8 O89 156.6(4) . . ?
O28 W8 O89 85.1(4) . . ?
O78 W8 O89 86.5(4) . . ?
O8A W8 O3SE 167.8(4) . . ?
O8F2 W8 O3SE 86.0(4) . . ?
O28 W8 O3SE 83.9(4) . . ?
O78 W8 O3SE 72.8(4) . . ?
O89 W8 O3SE 70.8(4) . . ?
O8A W8 Cs4 71.1(4) . . ?
O8F2 W8 Cs4 82.0(3) . . ?
O28 W8 Cs4 167.0(3) . . ?
O78 W8 Cs4 33.9(3) . . ?
O89 W8 Cs4 106.5(3) . . ?
O3SE W8 Cs4 105.1(3) . . ?
O9A W9 O69 105.1(5) . . ?
O9A W9 O79 99.9(5) . . ?
O69 W9 O79 86.4(5) . . ?
O9A W9 O89 102.7(5) . . ?
O69 W9 O89 152.0(4) . . ?
O79 W9 O89 85.2(4) . . ?
O9A W9 O49 100.5(5) . . ?
O69 W9 O49 88.4(4) . . ?
O79 W9 O49 159.5(4) . . ?
O89 W9 O49 90.2(4) . . ?
O9A W9 O3SE 171.9(4) . . ?
O69 W9 O3SE 81.0(4) . . ?
O79 W9 O3SE 74.9(4) . . ?
O89 W9 O3SE 71.0(4) . . ?
O49 W9 O3SE 84.8(4) . . ?
O9A W9 Cs2 46.8(4) . 2_685 ?
O69 W9 Cs2 105.5(3) . 2_685 ?
O79 W9 Cs2 146.3(3) . 2_685 ?
O89 W9 Cs2 96.1(3) . 2_685 ?
O49 W9 Cs2 54.0(3) . 2_685 ?
O3SE W9 Cs2 137.3(2) . 2_685 ?
O9A W9 Cs3 48.4(4) . 1_655 ?
O69 W9 Cs3 57.6(3) . 1_655 ?
O79 W9 Cs3 87.6(3) . 1_655 ?
O89 W9 Cs3 148.3(3) . 1_655 ?
O49 W9 Cs3 106.2(3) . 1_655 ?
O3SE W9 Cs3 136.1(3) . 1_655 ?
Cs2 W9 Cs3 73.69(15) 2_685 1_655 ?
O1A Fe1 O3B 93.6(4) 2_676 2_676 ?
O1A Fe1 O7F1 91.7(4) 2_676 . ?
O3B Fe1 O7F1 173.3(4) 2_676 . ?
O1A Fe1 O1F1 92.6(4) 2_676 . ?
O3B Fe1 O1F1 92.5(4) 2_676 . ?
O7F1 Fe1 O1F1 91.3(4) . . ?
O1A Fe1 O1FE 87.5(4) 2_676 . ?
O3B Fe1 O1FE 86.4(4) 2_676 . ?
O7F1 Fe1 O1FE 89.8(4) . . ?
O1F1 Fe1 O1FE 178.9(4) . . ?
O1A Fe1 O2FE 176.6(4) 2_676 . ?
O3B Fe1 O2FE 89.2(4) 2_676 . ?
O7F1 Fe1 O2FE 85.3(4) . . ?
O1F1 Fe1 O2FE 89.2(4) . . ?
O1FE Fe1 O2FE 90.8(4) . . ?
O2F2 Fe2 O8F2 88.7(4) . . ?
O2F2 Fe2 O1F2 96.8(4) . . ?
O8F2 Fe2 O1F2 97.8(4) . . ?
O2F2 Fe2 O3FE 92.1(4) . . ?
O8F2 Fe2 O3FE 174.4(5) . . ?
O1F2 Fe2 O3FE 87.6(4) . . ?
O2F2 Fe2 O5FE 175.9(4) . . ?
O8F2 Fe2 O5FE 89.1(4) . . ?
O1F2 Fe2 O5FE 87.0(4) . . ?
O3FE Fe2 O5FE 89.7(5) . . ?
O2F2 Fe2 O4FE 92.9(4) . . ?
O8F2 Fe2 O4FE 91.6(4) . . ?
O1F2 Fe2 O4FE 166.6(4) . . ?
O3FE Fe2 O4FE 82.8(4) . . ?
O5FE Fe2 O4FE 83.7(4) . . ?
O2F2 Fe2 Cs3 46.7(3) . . ?
O8F2 Fe2 Cs3 132.7(3) . . ?
O1F2 Fe2 Cs3 76.9(3) . . ?
O3FE Fe2 Cs3 49.9(3) . . ?
O5FE Fe2 Cs3 136.4(3) . . ?
O4FE Fe2 Cs3 103.5(3) . . ?
O2SE Se1 O1SE 100.4(5) . . ?
O2SE Se1 O3SE 100.5(5) . . ?
O1SE Se1 O3SE 96.2(4) . . ?
O3W Cs1 O7A 92.1(3) 2_676 2_776 ?
O3W Cs1 O35 66.1(3) 2_676 2_686 ?
O7A Cs1 O35 116.1(3) 2_776 2_686 ?
O3W Cs1 O5B 97.1(3) 2_676 . ?
O7A Cs1 O5B 137.4(3) 2_776 . ?
O35 Cs1 O5B 105.6(2) 2_686 . ?
O3W Cs1 O56 140.2(3) 2_676 . ?
O7A Cs1 O56 104.8(3) 2_776 . ?
O35 Cs1 O56 130.9(3) 2_686 . ?
O5B Cs1 O56 46.9(2) . . ?
O3W Cs1 O4W 67.2(4) 2_676 2_676 ?
O7A Cs1 O4W 65.6(3) 2_776 2_676 ?
O35 Cs1 O4W 133.3(3) 2_686 2_676 ?
O5B Cs1 O4W 80.0(3) . 2_676 ?
O56 Cs1 O4W 87.1(3) . 2_676 ?
O3W Cs1 O3A 62.9(3) 2_676 2_686 ?
O7A Cs1 O3A 65.7(3) 2_776 2_686 ?
O35 Cs1 O3A 50.7(2) 2_686 2_686 ?
O5B Cs1 O3A 152.7(2) . 2_686 ?
O56 Cs1 O3A 156.8(3) . 2_686 ?
O4W Cs1 O3A 106.1(3) 2_676 2_686 ?
O3W Cs1 O5A 67.4(3) 2_676 2_686 ?
O7A Cs1 O5A 158.3(3) 2_776 2_686 ?
O35 Cs1 O5A 50.3(2) 2_686 2_686 ?
O5B Cs1 O5A 56.2(2) . 2_686 ?
O56 Cs1 O5A 95.8(3) . 2_686 ?
O4W Cs1 O5A 109.6(3) 2_676 2_686 ?
O3A Cs1 O5A 97.3(2) 2_686 2_686 ?
O3W Cs1 O2FE 114.5(3) 2_676 1_565 ?
O7A Cs1 O2FE 84.5(3) 2_776 1_565 ?
O35 Cs1 O2FE 57.9(2) 2_686 1_565 ?
O5B Cs1 O2FE 127.3(3) . 1_565 ?
O56 Cs1 O2FE 102.9(3) . 1_565 ?
O4W Cs1 O2FE 150.1(3) 2_676 1_565 ?
O3A Cs1 O2FE 56.5(3) 2_686 1_565 ?
O5A Cs1 O2FE 97.5(2) 2_686 1_565 ?
O3W Cs1 O11W 161.9(6) 2_676 2_776 ?
O7A Cs1 O11W 70.6(5) 2_776 2_776 ?
O35 Cs1 O11W 115.8(5) 2_686 2_776 ?
O5B Cs1 O11W 99.4(5) . 2_776 ?
O56 Cs1 O11W 53.7(5) . 2_776 ?
O4W Cs1 O11W 108.5(6) 2_676 2_776 ?
O3A Cs1 O11W 103.5(5) 2_686 2_776 ?
O5A Cs1 O11W 128.8(5) 2_686 2_776 ?
O2FE Cs1 O11W 59.8(5) 1_565 2_776 ?
O3W Cs1 O5A 125.6(3) 2_676 . ?
O7A Cs1 O5A 142.2(3) 2_776 . ?
O35 Cs1 O5A 83.1(2) 2_686 . ?
O5B Cs1 O5A 48.2(2) . . ?
O56 Cs1 O5A 47.8(2) . . ?
O4W Cs1 O5A 125.6(3) 2_676 . ?
O3A Cs1 O5A 127.2(2) 2_686 . ?
O5A Cs1 O5A 58.6(3) 2_686 . ?
O2FE Cs1 O5A 79.2(2) 1_565 . ?
O11W Cs1 O5A 71.7(5) 2_776 . ?
O3W Cs1 O6B 100.0(3) 2_676 . ?
O7A Cs1 O6B 94.6(3) 2_776 . ?
O35 Cs1 O6B 145.9(2) 2_686 . ?
O5B Cs1 O6B 42.9(2) . . ?
O56 Cs1 O6B 43.9(2) . . ?
O4W Cs1 O6B 45.7(3) 2_676 . ?
O3A Cs1 O6B 151.8(2) 2_686 . ?
O5A Cs1 O6B 95.8(2) 2_686 . ?
O2FE Cs1 O6B 145.5(2) 1_565 . ?
O11W Cs1 O6B 87.3(5) 2_776 . ?
O5A Cs1 O6B 80.9(2) . . ?
O9A Cs2 O16W 58.1(8) 2_685 2_585 ?
O9A Cs2 O24 153.5(3) 2_685 . ?
O16W Cs2 O24 127.4(9) 2_585 . ?
O9A Cs2 O14W 58.8(8) 2_685 1_465 ?
O16W Cs2 O14W 50.0(11) 2_585 1_465 ?
O24 Cs2 O14W 147.1(8) . 1_465 ?
O9A Cs2 O34 141.3(3) 2_685 . ?
O16W Cs2 O34 154.1(8) 2_585 . ?
O24 Cs2 O34 46.8(3) . . ?
O14W Cs2 O34 118.0(8) 1_465 . ?
O9A Cs2 O49 51.3(3) 2_685 2_685 ?
O16W Cs2 O49 88.7(8) 2_585 2_685 ?
O24 Cs2 O49 102.4(3) . 2_685 ?
O14W Cs2 O49 110.0(8) 1_465 2_685 ?
O34 Cs2 O49 116.8(3) . 2_685 ?
O9A Cs2 O4A 98.3(3) 2_685 2_685 ?
O16W Cs2 O4A 104.7(8) 2_585 2_685 ?
O24 Cs2 O4A 55.6(3) . 2_685 ?
O14W Cs2 O4A 151.4(8) 1_465 2_685 ?
O34 Cs2 O4A 90.5(3) . 2_685 ?
O49 Cs2 O4A 49.2(3) 2_685 2_685 ?
O9A Cs2 O23 159.6(3) 2_685 . ?
O16W Cs2 O23 111.1(8) 2_585 . ?
O24 Cs2 O23 46.8(2) . . ?
O14W Cs2 O23 100.9(8) 1_465 . ?
O34 Cs2 O23 44.3(2) . . ?
O49 Cs2 O23 149.1(3) 2_685 . ?
O4A Cs2 O23 101.4(3) 2_685 . ?
O9A Cs2 O8W 64.1(4) 2_685 2_685 ?
O16W Cs2 O8W 42.6(9) 2_585 2_685 ?
O24 Cs2 O8W 101.7(4) . 2_685 ?
O14W Cs2 O8W 90.7(9) 1_465 2_685 ?
O34 Cs2 O8W 148.3(4) . 2_685 ?
O49 Cs2 O8W 58.5(4) 2_685 2_685 ?
O4A Cs2 O8W 62.2(4) 2_685 2_685 ?
O23 Cs2 O8W 121.5(4) . 2_685 ?
O9A Cs2 O4A 115.7(3) 2_685 . ?
O16W Cs2 O4A 156.2(8) 2_585 . ?
O24 Cs2 O4A 47.0(2) . . ?
O14W Cs2 O4A 150.4(8) 1_465 . ?
O34 Cs2 O4A 45.4(2) . . ?
O49 Cs2 O4A 72.7(2) 2_685 . ?
O4A Cs2 O4A 51.9(3) 2_685 . ?
O23 Cs2 O4A 81.2(2) . . ?
O8W Cs2 O4A 113.6(4) 2_685 . ?
O9A Cs2 W4 140.6(2) 2_685 . ?
O16W Cs2 W4 155.3(8) 2_585 . ?
O24 Cs2 W4 27.99(18) . . ?
O14W Cs2 W4 146.2(8) 1_465 . ?
O34 Cs2 W4 28.15(17) . . ?
O49 Cs2 W4 96.09(19) 2_685 . ?
O4A Cs2 W4 62.4(2) 2_685 . ?
O23 Cs2 W4 56.19(17) . . ?
O8W Cs2 W4 121.9(4) 2_685 . ?
O4A Cs2 W4 25.11(16) . . ?
O9A Cs2 W9 23.5(2) 2_685 2_685 ?
O16W Cs2 W9 72.2(8) 2_585 2_685 ?
O24 Cs2 W9 130.35(19) . 2_685 ?
O14W Cs2 W9 82.2(8) 1_465 2_685 ?
O34 Cs2 W9 132.7(2) . 2_685 ?
O49 Cs2 W9 27.93(17) 2_685 2_685 ?
O4A Cs2 W9 76.23(19) 2_685 2_685 ?
O23 Cs2 W9 176.5(2) . 2_685 ?
O8W Cs2 W9 59.9(4) 2_685 2_685 ?
O4A Cs2 W9 95.30(18) . 2_685 ?
W4 Cs2 W9 120.28(9) . 2_685 ?
O12W Cs3 O16W 159(2) . . ?
O12W Cs3 O1FE 51.9(17) . 2_676 ?
O16W Cs3 O1FE 140.5(13) . 2_676 ?
O12W Cs3 O8W 148.5(18) . 1_455 ?
O16W Cs3 O8W 52.0(13) . 1_455 ?
O1FE Cs3 O8W 99.3(5) 2_676 1_455 ?
O12W Cs3 O13W 106.9(18) . . ?
O16W Cs3 O13W 58.8(14) . . ?
O1FE Cs3 O13W 158.8(7) 2_676 . ?
O8W Cs3 O13W 101.6(8) 1_455 . ?
O12W Cs3 O23 81.1(17) . . ?
O16W Cs3 O23 81.4(12) . . ?
O1FE Cs3 O23 91.7(4) 2_676 . ?
O8W Cs3 O23 116.3(5) 1_455 . ?
O13W Cs3 O23 82.4(7) . . ?
O12W Cs3 O2F2 52.4(17) . . ?
O16W Cs3 O2F2 106.6(12) . . ?
O1FE Cs3 O2F2 96.7(4) 2_676 . ?
O8W Cs3 O2F2 158.1(5) 1_455 . ?
O13W Cs3 O2F2 64.3(6) . . ?
O23 Cs3 O2F2 48.1(3) . . ?
O12W Cs3 O3FE 62.9(17) . . ?
O16W Cs3 O3FE 107.4(13) . . ?
O1FE Cs3 O3FE 111.9(4) 2_676 . ?
O8W Cs3 O3FE 134.2(5) 1_455 . ?
O13W Cs3 O3FE 49.1(7) . . ?
O23 Cs3 O3FE 96.1(3) . . ?
O2F2 Cs3 O3FE 49.8(3) . . ?
O12W Cs3 O9A 124.7(17) . 1_455 ?
O16W Cs3 O9A 60.8(13) . 1_455 ?
O1FE Cs3 O9A 138.4(4) 2_676 1_455 ?
O8W Cs3 O9A 65.8(5) 1_455 1_455 ?
O13W Cs3 O9A 50.9(6) . 1_455 ?
O23 Cs3 O9A 129.8(4) . 1_455 ?
O2F2 Cs3 O9A 110.3(3) . 1_455 ?
O3FE Cs3 O9A 68.5(3) . 1_455 ?
O12W Cs3 O3B 46.5(17) . . ?
O16W Cs3 O3B 123.5(13) . . ?
O1FE Cs3 O3B 47.5(3) 2_676 . ?
O8W Cs3 O3B 126.7(5) 1_455 . ?
O13W Cs3 O3B 119.3(7) . . ?
O23 Cs3 O3B 46.3(3) . . ?
O2F2 Cs3 O3B 57.6(3) . . ?
O3FE Cs3 O3B 99.1(3) . . ?
O9A Cs3 O3B 167.4(3) 1_455 . ?
O12W Cs3 O4W 58.6(17) . . ?
O16W Cs3 O4W 128.3(13) . . ?
O1FE Cs3 O4W 85.1(4) 2_676 . ?
O8W Cs3 O4W 112.8(5) 1_455 . ?
O13W Cs3 O4W 83.5(7) . . ?
O23 Cs3 O4W 130.6(4) . . ?
O2F2 Cs3 O4W 83.3(3) . . ?
O3FE Cs3 O4W 42.3(3) . . ?
O9A Cs3 O4W 68.0(3) 1_455 . ?
O3B Cs3 O4W 105.0(4) . . ?
O12W Cs3 O6A 72.5(17) . 1_455 ?
O16W Cs3 O6A 128.6(12) . 1_455 ?
O1FE Cs3 O6A 49.6(3) 2_676 1_455 ?
O8W Cs3 O6A 78.6(5) 1_455 1_455 ?
O13W Cs3 O6A 132.0(7) . 1_455 ?
O23 Cs3 O6A 141.2(4) . 1_455 ?
O2F2 Cs3 O6A 123.3(4) . 1_455 ?
O3FE Cs3 O6A 96.5(3) . 1_455 ?
O9A Cs3 O6A 88.8(3) 1_455 1_455 ?
O3B Cs3 O6A 95.4(3) . 1_455 ?
O4W Cs3 O6A 54.4(3) . 1_455 ?
O6W Cs4 O11W 162.2(10) . 2_766 ?
O6W Cs4 O78 73.5(8) . . ?
O11W Cs4 O78 120.9(7) 2_766 . ?
O6W Cs4 O3A 70.5(8) . 1_645 ?
O11W Cs4 O3A 94.3(7) 2_766 1_645 ?
O78 Cs4 O3A 105.1(4) . 1_645 ?
O6W Cs4 O8W 115.2(10) . 1_545 ?
O11W Cs4 O8W 65.0(8) 2_766 1_545 ?
O78 Cs4 O8W 130.3(5) . 1_545 ?
O3A Cs4 O8W 124.2(5) 1_645 1_545 ?
O6W Cs4 O10W 127.6(10) . 2_766 ?
O11W Cs4 O10W 47.5(8) 2_766 2_766 ?
O78 Cs4 O10W 91.5(6) . 2_766 ?
O3A Cs4 O10W 65.7(6) 1_645 2_766 ?
O8W Cs4 O10W 112.5(7) 1_545 2_766 ?
O6W Cs4 O2W 137.8(9) . . ?
O11W Cs4 O2W 59.9(6) 2_766 . ?
O78 Cs4 O2W 68.5(3) . . ?
O3A Cs4 O2W 136.9(4) 1_645 . ?
O8W Cs4 O2W 78.5(5) 1_545 . ?
O10W Cs4 O2W 71.8(6) 2_766 . ?
O6W Cs4 O5W 95.3(9) . . ?
O11W Cs4 O5W 97.3(7) 2_766 . ?
O78 Cs4 O5W 81.4(4) . . ?
O3A Cs4 O5W 161.2(5) 1_645 . ?
O8W Cs4 O5W 50.0(5) 1_545 . ?
O10W Cs4 O5W 132.6(6) 2_766 . ?
O2W Cs4 O5W 61.9(4) . . ?
O6W Cs4 O7A 88.4(9) . . ?
O11W Cs4 O7A 93.7(7) 2_766 . ?
O78 Cs4 O7A 50.4(3) . . ?
O3A Cs4 O7A 65.3(3) 1_645 . ?
O8W Cs4 O7A 156.1(6) 1_545 . ?
O10W Cs4 O7A 48.0(6) 2_766 . ?
O2W Cs4 O7A 81.4(3) . . ?
O5W Cs4 O7A 128.4(4) . . ?
O6W Cs4 O16W 80.9(11) . 1_645 ?
O11W Cs4 O16W 90.1(10) 2_766 1_645 ?
O78 Cs4 O16W 143.3(8) . 1_645 ?
O3A Cs4 O16W 90.1(8) 1_645 1_645 ?
O8W Cs4 O16W 42.8(8) 1_545 1_645 ?
O10W Cs4 O16W 125.1(9) 2_766 1_645 ?
O2W Cs4 O16W 121.2(8) . 1_645 ?
O5W Cs4 O16W 75.2(8) . 1_645 ?
O7A Cs4 O16W 155.2(8) . 1_645 ?
O6W Cs4 W7 85.3(8) . . ?
O11W Cs4 W7 103.8(7) 2_766 . ?
O78 Cs4 W7 26.5(2) . . ?
O3A Cs4 W7 87.6(3) 1_645 . ?
O8W Cs4 W7 145.8(5) 1_545 . ?
O10W Cs4 W7 66.1(5) 2_766 . ?
O2W Cs4 W7 68.5(3) . . ?
O5W Cs4 W7 103.9(3) . . ?
O7A Cs4 W7 25.0(2) . . ?
O16W Cs4 W7 166.0(8) 1_645 . ?
O6W Cs4 Cs3 100.7(8) . 1_645 ?
O11W Cs4 Cs3 65.0(6) 2_766 1_645 ?
O78 Cs4 Cs3 174.1(4) . 1_645 ?
O3A Cs4 Cs3 73.2(3) 1_645 1_645 ?
O8W Cs4 Cs3 51.0(5) 1_545 1_645 ?
O10W Cs4 Cs3 92.9(6) 2_766 1_645 ?
O2W Cs4 Cs3 116.7(4) . 1_645 ?
O5W Cs4 Cs3 98.4(4) . 1_645 ?
O7A Cs4 Cs3 131.5(3) . 1_645 ?
O16W Cs4 Cs3 32.2(7) 1_645 1_645 ?
W7 Cs4 Cs3 156.3(3) . 1_645 ?
Fe1 O1FE Cs3 117.1(5) . 2_676 ?
Fe1 O2FE Cs1 142.9(4) . 1_545 ?
Fe2 O3FE Cs3 103.2(4) . . ?
W1 O1F1 Fe1 169.9(6) . . ?
W7 O7F1 Fe1 142.3(6) . . ?
W1 O1F2 Fe2 164.6(6) . . ?
W2 O2F2 Fe2 138.5(6) . . ?
W2 O2F2 Cs3 103.4(4) . . ?
Fe2 O2F2 Cs3 108.4(4) . . ?
W8 O8F2 Fe2 135.8(6) . . ?
Se1 O1SE W2 120.8(5) . . ?
Se1 O1SE W3 119.4(5) . . ?
W2 O1SE W3 90.3(3) . . ?
Se1 O1SE W4 134.9(5) . . ?
W2 O1SE W4 91.0(3) . . ?
W3 O1SE W4 88.5(3) . . ?
Se1 O2SE W1 120.0(5) . 2_676 ?
Se1 O2SE W5 128.8(5) . . ?
W1 O2SE W5 90.7(4) 2_676 . ?
Se1 O2SE W6 128.1(5) . . ?
W1 O2SE W6 91.6(4) 2_676 . ?
W5 O2SE W6 86.2(3) . . ?
Se1 O3SE W8 119.1(5) . . ?
Se1 O3SE W7 119.0(5) . . ?
W8 O3SE W7 90.6(3) . . ?
Se1 O3SE W9 135.7(5) . . ?
W8 O3SE W9 92.0(3) . . ?
W7 O3SE W9 88.9(3) . . ?
W1 O1A Fe1 178.9(6) . 2_676 ?
W3 O3A Cs4 138.1(5) . 1_465 ?
W3 O3A Cs1 103.7(4) . 2_686 ?
Cs4 O3A Cs1 117.2(4) 1_465 2_686 ?
W3 O3B Fe1 142.8(6) . 2_676 ?
W3 O3B Cs3 95.9(4) . . ?
Fe1 O3B Cs3 103.6(4) 2_676 . ?
W4 O4A Cs2 106.9(5) . 2_685 ?
W4 O4A Cs2 83.9(4) . . ?
Cs2 O4A Cs2 128.1(3) 2_685 . ?
W5 O5A Cs1 100.2(4) . 2_686 ?
W5 O5A Cs1 90.0(4) . . ?
Cs1 O5A Cs1 121.4(3) 2_686 . ?
W5 O5B W1 126.8(5) . 2_676 ?
W5 O5B Cs1 95.4(4) . . ?
W1 O5B Cs1 116.7(4) 2_676 . ?
W6 O6A Cs3 109.3(5) . 1_655 ?
W6 O6B W1 126.8(5) . 2_676 ?
W6 O6B Cs1 97.2(4) . . ?
W1 O6B Cs1 100.5(3) 2_676 . ?
W7 O7A Cs1 145.2(6) . 2_776 ?
W7 O7A Cs4 94.9(5) . . ?
Cs1 O7A Cs4 111.4(4) 2_776 . ?
W9 O9A Cs2 109.7(5) . 2_685 ?
W9 O9A Cs3 109.9(5) . 1_655 ?
Cs2 O9A Cs3 99.5(4) 2_685 1_655 ?
W3 O23 W2 124.4(5) . . ?
W3 O23 Cs3 105.5(4) . . ?
W2 O23 Cs3 103.2(4) . . ?
W3 O23 Cs2 104.7(4) . . ?
W2 O23 Cs2 95.0(4) . . ?
Cs3 O23 Cs2 126.1(4) . . ?
W4 O24 W2 126.7(5) . . ?
W4 O24 Cs2 99.1(4) . . ?
W2 O24 Cs2 103.9(4) . . ?
W8 O28 W2 148.7(6) . . ?
W4 O34 W3 122.7(5) . . ?
W4 O34 Cs2 97.8(4) . . ?
W3 O34 Cs2 112.8(4) . . ?
W5 O35 W3 147.4(5) . . ?
W5 O35 Cs1 103.0(4) . 2_686 ?
W3 O35 Cs1 104.7(4) . 2_686 ?
W4 O45 W5 147.2(6) . . ?
W4 O49 W9 155.7(6) . . ?
W4 O49 Cs2 102.7(4) . 2_685 ?
W9 O49 Cs2 98.1(4) . 2_685 ?
W6 O56 W5 125.8(5) . . ?
W6 O56 Cs1 109.1(4) . . ?
W5 O56 Cs1 94.0(4) . . ?
W6 O67 W7 148.3(6) . . ?
W9 O69 W6 146.8(6) . . ?
W9 O69 Cs3 97.4(4) . 1_655 ?
W6 O69 Cs3 100.7(4) . 1_655 ?
W7 O78 W8 123.5(5) . . ?
W7 O78 Cs4 109.9(5) . . ?
W8 O78 Cs4 124.5(5) . . ?
W9 O79 W7 121.5(5) . . ?
W9 O89 W8 125.9(5) . . ?
Cs1 O4W Cs3 162.1(5) 2_676 . ?
Cs4 O8W Cs3 80.2(6) 1_565 1_655 ?
Cs4 O8W Cs2 118.9(7) 1_565 2_685 ?
Cs3 O8W Cs2 94.8(6) 1_655 2_685 ?
O10W O10W Cs4 168(3) 2_766 2_766 ?
Cs4 O11W Cs1 148.3(10) 2_766 2_776 ?
O14W O13W Cs3 113(3) 2_675 . ?
O13W O14W Cs2 124(3) 2_675 1_645 ?
Cs3 O16W Cs2 139.6(19) . 2_585 ?
Cs3 O16W Cs4 83.4(14) . 1_465 ?
Cs2 O16W Cs4 115.7(13) 2_585 1_465 ?

loop_
_geom_bond_atom_site_label_1
_geom_bond_atom_site_label_2
_geom_bond_distance
_geom_bond_site_symmetry_2
_geom_bond_publ_flag
W1 O1F2 1.763(10) . ?
W1 O1F1 1.770(10) . ?
W1 O1A 1.789(10) . ?
W1 O5B 1.980(10) 2_676 ?
W1 O6B 2.050(10) 2_676 ?
W1 O2SE 2.373(10) 2_676 ?
W2 O2A 1.692(11) . ?
W2 O2F2 1.840(10) . ?
W2 O28 1.921(10) . ?
W2 O23 1.927(10) . ?
W2 O24 1.965(9) . ?
W2 O1SE 2.381(10) . ?
W2 Cs3 4.162(7) . ?
W2 Cs2 4.165(4) . ?
W3 O3A 1.723(10) . ?
W3 O3B 1.793(10) . ?
W3 O23 1.918(11) . ?
W3 O35 1.942(10) . ?
W3 O34 1.976(10) . ?
W3 O1SE 2.417(9) . ?
W3 Cs1 4.1507(13) 2_686 ?
W3 Cs3 4.214(8) . ?
W3 Cs2 4.423(3) . ?
W3 Cs4 4.462(8) 1_465 ?
W4 O4A 1.705(11) . ?
W4 O45 1.880(10) . ?
W4 O49 1.894(10) . ?
W4 O24 1.899(10) . ?
W4 O34 1.902(10) . ?
W4 O1SE 2.458(9) . ?
W4 Cs2 3.995(3) . ?
W4 Cs2 4.171(3) 2_685 ?
W5 O5A 1.713(10) . ?
W5 O5B 1.892(10) . ?
W5 O35 1.897(10) . ?
W5 O56 1.922(10) . ?
W5 O45 1.947(10) . ?
W5 O2SE 2.492(10) . ?
W5 Cs1 3.9342(13) . ?
W5 Cs1 4.0798(13) 2_686 ?
W6 O6A 1.696(11) . ?
W6 O6B 1.863(10) . ?
W6 O67 1.898(10) . ?
W6 O56 1.917(10) . ?
W6 O69 1.969(10) . ?
W6 O2SE 2.508(10) . ?
W6 Cs1 4.3270(13) . ?
W7 O7A 1.706(12) . ?
W7 O7F1 1.797(10) . ?
W7 O78 1.907(10) . ?
W7 O67 1.942(11) . ?
W7 O79 1.987(10) . ?
W7 O3SE 2.402(10) . ?
W7 Cs4 4.024(8) . ?
W8 O8A 1.716(11) . ?
W8 O8F2 1.817(10) . ?
W8 O28 1.907(10) . ?
W8 O78 1.954(10) . ?
W8 O89 1.997(10) . ?
W8 O3SE 2.385(10) . ?
W8 Cs4 4.367(9) . ?
W9 O9A 1.720(11) . ?
W9 O69 1.873(10) . ?
W9 O79 1.897(11) . ?
W9 O89 1.899(10) . ?
W9 O49 1.924(10) . ?
W9 O3SE 2.438(9) . ?
W9 Cs2 4.067(3) 2_685 ?
W9 Cs3 4.386(8) 1_655 ?
Fe1 O1A 1.943(10) 2_676 ?
Fe1 O3B 1.948(10) 2_676 ?
Fe1 O7F1 1.961(10) . ?
Fe1 O1F1 1.965(10) . ?
Fe1 O1FE 2.091(12) . ?
Fe1 O2FE 2.096(11) . ?
Fe2 O2F2 1.926(10) . ?
Fe2 O8F2 1.944(10) . ?
Fe2 O1F2 2.011(10) . ?
Fe2 O3FE 2.018(11) . ?
Fe2 O5FE 2.061(11) . ?
Fe2 O4FE 2.098(11) . ?
Fe2 Cs3 4.342(8) . ?
Se1 O2SE 1.707(11) . ?
Se1 O1SE 1.711(9) . ?
Se1 O3SE 1.719(9) . ?
Cs1 O3W 3.108(13) 2_676 ?
Cs1 O7A 3.129(12) 2_776 ?
Cs1 O35 3.210(10) 2_686 ?
Cs1 O5B 3.276(10) . ?
Cs1 O56 3.301(11) . ?
Cs1 O4W 3.307(15) 2_676 ?
Cs1 O3A 3.391(11) 2_686 ?
Cs1 O5A 3.411(10) 2_686 ?
Cs1 O2FE 3.416(10) 1_565 ?
Cs1 O11W 3.42(3) 2_776 ?
Cs1 O5A 3.542(10) . ?
Cs1 O6B 3.679(10) . ?
Cs2 O9A 3.151(12) 2_685 ?
Cs2 O16W 3.21(5) 2_585 ?
Cs2 O24 3.229(10) . ?
Cs2 O14W 3.26(4) 1_465 ?
Cs2 O34 3.265(11) . ?
Cs2 O49 3.322(10) 2_685 ?
Cs2 O4A 3.343(11) 2_685 ?
Cs2 O23 3.528(10) . ?
Cs2 O8W 3.67(2) 2_685 ?
Cs2 O4A 3.800(11) . ?
Cs2 W9 4.067(3) 2_685 ?
Cs3 O12W 1.13(3) . ?
Cs3 O16W 2.19(5) . ?
Cs3 O1FE 3.154(15) 2_676 ?
Cs3 O8W 3.21(2) 1_455 ?
Cs3 O13W 3.27(4) . ?
Cs3 O23 3.276(12) . ?
Cs3 O2F2 3.331(12) . ?
Cs3 O3FE 3.412(14) . ?
Cs3 O9A 3.491(15) 1_455 ?
Cs3 O3B 3.635(14) . ?
Cs3 O4W 3.667(17) . ?
Cs3 O6A 3.681(14) 1_455 ?
Cs4 O6W 1.67(2) . ?
Cs4 O11W 2.84(3) 2_766 ?
Cs4 O78 2.953(13) . ?
Cs4 O3A 3.029(13) 1_645 ?
Cs4 O8W 3.11(3) 1_545 ?
Cs4 O10W 3.28(3) 2_766 ?
Cs4 O2W 3.286(14) . ?
Cs4 O5W 3.412(17) . ?
Cs4 O7A 3.502(15) . ?
Cs4 O16W 3.69(5) 1_645 ?
Cs4 Cs3 4.070(11) 1_645 ?
O1FE Cs3 3.154(15) 2_676 ?
O2FE Cs1 3.416(10) 1_545 ?
O2SE W1 2.373(10) 2_676 ?
O1A Fe1 1.943(10) 2_676 ?
O3A Cs4 3.029(13) 1_465 ?
O3A Cs1 3.391(11) 2_686 ?
O3B Fe1 1.948(10) 2_676 ?
O4A Cs2 3.343(11) 2_685 ?
O5A Cs1 3.411(10) 2_686 ?
O5B W1 1.980(10) 2_676 ?
O6A Cs3 3.681(14) 1_655 ?
O6B W1 2.050(10) 2_676 ?
O7A Cs1 3.129(12) 2_776 ?
O9A Cs2 3.151(12) 2_685 ?
O9A Cs3 3.491(15) 1_655 ?
O35 Cs1 3.210(10) 2_686 ?
O49 Cs2 3.322(10) 2_685 ?
O69 Cs3 3.733(12) 1_655 ?
O3W Cs1 3.108(13) 2_676 ?
O4W Cs1 3.307(15) 2_676 ?
O7W O15W 1.16(4) . ?
O8W Cs4 3.11(3) 1_565 ?
O8W Cs3 3.21(2) 1_655 ?
O8W Cs2 3.67(2) 2_685 ?
O10W O10W 1.40(5) 2_766 ?
O10W Cs4 3.28(3) 2_766 ?
O11W Cs4 2.84(3) 2_766 ?
O11W Cs1 3.42(3) 2_776 ?
O13W O14W 1.38(5) 2_675 ?
O14W O13W 1.38(5) 2_675 ?
O14W Cs2 3.26(4) 1_645 ?
O16W Cs2 3.21(5) 2_585 ?
O16W Cs4 3.69(5) 1_465 ?
